data_9002877
loop_
_publ_author_name
'Groat, L. A.'
'Chakoumakos, B. C.'
'Brouwer, D. H.'
'Hoffman, C. M.'
'Fyfe, C. A.'
'Morell, H.'
'Schultz, A. J.'

_publ_section_title
;The amblygonite (LiAlPO4F) - montebrasite (LiAlPO4OH) solid solution: A
 combined powder and single-crystal neutron diffraction and solid-state Li
 MAS, CP MAS, and REDOR NMR study Sample AF-46: from Karibib, South Africa at
 T = 12 K Natural Museum of Natural History, Washington D.C. #105914
;
_journal_name_full 'American Mineralogist'
_journal_page_first 195
_journal_page_last 210
_journal_volume 88
_journal_year 2003
_chemical_formula_sum 'Al F0.54 H0.44 Li0.99 O4.44 P'
_chemical_name_mineral Amblygonite
_space_group_IT_number 2
_symmetry_space_group_name_Hall '-P 1 (1/2*x+1/2*y,1/2*x-1/2*y,-z)'
_symmetry_space_group_name_H-M 'C -1'
_cell_angle_alpha 90.861
_cell_angle_beta 117.687
_cell_angle_gamma 91.293
_cell_length_a 6.6778
_cell_length_b 7.7036
_cell_length_c 6.9503
_cell_formula_units_Z 4
_cell_volume 316.394
_database_code_amcsd 0002966
_diffrn_ambient_temperature 12
_exptl_crystal_density_diffrn 3.077
_cod_original_formula_sum 'P Al O4.44 F.54 H.44 Li.99'
_cod_database_code 9002877

loop_
_space_group_symop_operation_xyz
x,y,z
1/2+x,1/2+y,z
-x,-y,-z
1/2-x,1/2-y,-z

loop_
_atom_site_label
_atom_site_fract_x
_atom_site_fract_y
_atom_site_fract_z
_atom_site_occupancy
_atom_site_U_iso_or_equiv
P 0.98440 0.34096 0.26080 1.00000 0.00410
Al1 0.00000 0.00000 0.00000 1.00000 0.00360
Al2 0.00000 0.00000 0.50000 1.00000 0.00310
O1 -0.31680 0.01518 -0.15290 1.00000 0.00570
O2 0.29820 0.06035 0.58130 1.00000 0.00610
O3 0.10090 -0.22275 -0.38720 1.00000 0.00500
O4 0.02330 0.23330 0.09570 1.00000 0.00610
O 0.03330 0.08557 -0.23390 0.44000 0.00630
F 0.03330 0.08557 -0.23390 0.54000 0.00630
H 0.20300 0.13760 0.84540 0.44000 0.01800
Li1 0.04800 -0.32140 0.25400 0.34000 0.00700
Li2 0.06700 -0.32220 0.31300 0.65000 0.01000

loop_
_cod_related_entry_id
_cod_related_entry_database
_cod_related_entry_code
1 AMCSD 0002966
